data_4324149
loop_
_publ_author_name
'Werner Uhl'
'Thomas Abel'
'Elke Hagemeier'
'Alexander Hepp'
'Marcus Layh'
'Babak Rezaeirad'
'Heinrich Luftmann'

_publ_section_title
;
 Oligonuclear Gallium Nitrogen Cage Compounds: Molecular Intermediates on
 the Way from Gallium Hydrazides to Gallium Nitride
;
_journal_name_full 'Inorganic Chemistry'
_journal_page_first 325
_journal_page_last 335
_journal_paper_doi 10.1021/ic1019839
_journal_volume 50
_journal_year 2011
_chemical_formula_sum 'C18 H43 Ga2 N3'
_chemical_formula_weight 440.99
_chemical_name_systematic
; 
 ? 
;
_space_group_IT_number 14
_symmetry_cell_setting monoclinic
_symmetry_space_group_name_Hall '-P 2ybc'
_symmetry_space_group_name_H-M 'P 1 21/c 1'
_atom_sites_solution_hydrogens geom
_atom_sites_solution_primary direct
_atom_sites_solution_secondary difmap
_audit_creation_method SHELXL-97
_cell_angle_alpha 90.00
_cell_angle_beta 100.98(3)
_cell_angle_gamma 90.00
_cell_formula_units_Z 4
_cell_length_a 12.113(2)
_cell_length_b 13.965(3)
_cell_length_c 14.351(3)
_cell_measurement_reflns_used 30394
_cell_measurement_temperature 153(2)
_cell_measurement_theta_max 29.615
_cell_measurement_theta_min 1.825
_cell_volume 2383.1(9)
_computing_cell_refinement 'Bruker SAINT+'
_computing_data_collection 'Bruker SMART'
_computing_data_reduction 'Bruker SHELXTL'
_computing_molecular_graphics 'Bruker SHELXTL'
_computing_publication_material 'Bruker SHELXTL'
_computing_structure_refinement 'SHELXL-97 (Sheldrick, 1997)'
_computing_structure_solution 'SHELXS-97 (Sheldrick, 1990)'
_diffrn_ambient_temperature 153(2)
_diffrn_measured_fraction_theta_full 0.966
_diffrn_measured_fraction_theta_max 0.966
_diffrn_measurement_device_type 'imaging plate detector system'
_diffrn_measurement_method 'omega scans'
_diffrn_radiation_monochromator graphite
_diffrn_radiation_source 'fine-focused sealed tube'
_diffrn_radiation_type MoK\a
_diffrn_radiation_wavelength 0.71073
_diffrn_reflns_av_R_equivalents 0.0393
_diffrn_reflns_av_sigmaI/netI 0.0436
_diffrn_reflns_limit_h_max 16
_diffrn_reflns_limit_h_min -16
_diffrn_reflns_limit_k_max 18
_diffrn_reflns_limit_k_min -19
_diffrn_reflns_limit_l_max 15
_diffrn_reflns_limit_l_min -19
_diffrn_reflns_number 18822
_diffrn_reflns_theta_full 29.01
_diffrn_reflns_theta_max 29.01
_diffrn_reflns_theta_min 2.05
_exptl_absorpt_coefficient_mu 2.265
_exptl_absorpt_correction_T_max 0.5596
_exptl_absorpt_correction_T_min 0.4570
_exptl_absorpt_correction_type empirical
_exptl_absorpt_process_details SADBAS'
_exptl_crystal_colour colourless
_exptl_crystal_density_diffrn 1.229
_exptl_crystal_density_method 'not measured'
_exptl_crystal_description rod
_exptl_crystal_F_000 936
_exptl_crystal_size_max 0.41
_exptl_crystal_size_mid 0.37
_exptl_crystal_size_min 0.29
_refine_diff_density_max 0.490
_refine_diff_density_min -0.581
_refine_diff_density_rms 0.072
_refine_ls_extinction_method none
_refine_ls_goodness_of_fit_ref 1.155
_refine_ls_hydrogen_treatment constr
_refine_ls_matrix_type full
_refine_ls_number_parameters 252
_refine_ls_number_reflns 6121
_refine_ls_number_restraints 42
_refine_ls_restrained_S_all 1.153
_refine_ls_R_factor_all 0.0872
_refine_ls_R_factor_gt 0.0588
_refine_ls_shift/su_max 0.008
_refine_ls_shift/su_mean 0.000
_refine_ls_structure_factor_coef Fsqd
_refine_ls_weighting_details 'calc w=1/[\s^2^(Fo^2^)+(0.0322P)^2^+2.2607P] where P=(Fo^2^+2Fc^2^)/3'
_refine_ls_weighting_scheme calc
_refine_ls_wR_factor_gt 0.0949
_refine_ls_wR_factor_ref 0.1023
_reflns_number_gt 4681
_reflns_number_total 6121
_reflns_threshold_expression >2sigma(I)
_cod_data_source_file ic1019839_si_001_3.cif
_cod_data_source_block sad
_cod_original_cell_volume 2383.2(8)
_cod_database_code 4324149

loop_
_symmetry_equiv_pos_as_xyz
'x, y, z'
'-x, y+1/2, -z+1/2'
'-x, -y, -z'
'x, -y-1/2, z-1/2'

loop_
_atom_site_label
_atom_site_type_symbol
_atom_site_fract_x
_atom_site_fract_y
_atom_site_fract_z
_atom_site_U_iso_or_equiv
_atom_site_adp_type
_atom_site_occupancy
_atom_site_symmetry_multiplicity
_atom_site_calc_flag
_atom_site_refinement_flags
_atom_site_disorder_assembly
_atom_site_disorder_group
Ga1 Ga 0.84441(3) 0.10220(3) 0.17474(3) 0.03443(11) Uani 1 1 d . A .
C11 C 1.0098(3) 0.1008(3) 0.2311(3) 0.0530(10) Uani 1 1 d . . .
C111 C 1.0788(4) 0.1121(5) 0.1532(5) 0.100(2) Uani 1 1 d . . .
H11A H 1.0594 0.1714 0.1203 0.120 Uiso 1 1 calc R . .
H11B H 1.0629 0.0598 0.1092 0.120 Uiso 1 1 calc R . .
H11C H 1.1574 0.1122 0.1810 0.120 Uiso 1 1 calc R . .
C112 C 1.0370(5) 0.1844(5) 0.2990(5) 0.104(2) Uani 1 1 d . . .
H11D H 0.9959 0.1778 0.3497 0.125 Uiso 1 1 calc R . .
H11E H 1.0161 0.2432 0.2657 0.125 Uiso 1 1 calc R . .
H11F H 1.1161 0.1850 0.3248 0.125 Uiso 1 1 calc R . .
C113 C 1.0477(4) 0.0095(4) 0.2831(5) 0.102(2) Uani 1 1 d . . .
H11G H 1.1274 0.0119 0.3061 0.122 Uiso 1 1 calc R . .
H11H H 1.0300 -0.0438 0.2407 0.122 Uiso 1 1 calc R . .
H11I H 1.0099 0.0022 0.3357 0.122 Uiso 1 1 calc R . .
C12 C 0.7829(4) 0.1935(3) 0.0697(3) 0.0567(11) Uani 1 1 d D . .
C121 C 0.8270(8) 0.2923(5) 0.0929(8) 0.107(4) Uani 0.751(10) 1 d PU A 1
H12A H 0.7927 0.3357 0.0440 0.129 Uiso 0.751(10) 1 calc PR A 1
H12B H 0.9071 0.2927 0.0971 0.129 Uiso 0.751(10) 1 calc PR A 1
H12C H 0.8096 0.3120 0.1525 0.129 Uiso 0.751(10) 1 calc PR A 1
C122 C 0.6563(6) 0.1946(7) 0.0468(7) 0.088(3) Uani 0.751(10) 1 d PU A 1
H12D H 0.6279 0.2176 0.1006 0.106 Uiso 0.751(10) 1 calc PR A 1
H12E H 0.6290 0.1308 0.0315 0.106 Uiso 0.751(10) 1 calc PR A 1
H12F H 0.6313 0.2359 -0.0065 0.106 Uiso 0.751(10) 1 calc PR A 1
C123 C 0.8205(8) 0.1617(7) -0.0253(5) 0.095(3) Uani 0.751(10) 1 d PU A 1
H12G H 0.7982 0.0966 -0.0395 0.114 Uiso 0.751(10) 1 calc PR A 1
H12H H 0.9008 0.1668 -0.0177 0.114 Uiso 0.751(10) 1 calc PR A 1
H12I H 0.7855 0.2024 -0.0763 0.114 Uiso 0.751(10) 1 calc PR A 1
C12A C 0.720(2) 0.2727(13) 0.1180(16) 0.087(9) Uani 0.249(10) 1 d PDU A 2
H12J H 0.6939 0.3223 0.0729 0.105 Uiso 0.249(10) 1 calc PR A 2
H12K H 0.7707 0.2996 0.1712 0.105 Uiso 0.249(10) 1 calc PR A 2
H12L H 0.6570 0.2445 0.1394 0.105 Uiso 0.249(10) 1 calc PR A 2
C12B C 0.697(2) 0.1453(16) -0.0011(15) 0.086(8) Uani 0.249(10) 1 d PDU A 2
H12M H 0.6462 0.1108 0.0308 0.103 Uiso 0.249(10) 1 calc PR A 2
H12N H 0.7324 0.1015 -0.0375 0.103 Uiso 0.249(10) 1 calc PR A 2
H12O H 0.6554 0.1922 -0.0426 0.103 Uiso 0.249(10) 1 calc PR A 2
C12C C 0.8728(17) 0.244(2) 0.030(2) 0.096(10) Uani 0.249(10) 1 d PDU A 2
H12P H 0.9211 0.1971 0.0096 0.116 Uiso 0.249(10) 1 calc PR A 2
H12Q H 0.9161 0.2831 0.0788 0.116 Uiso 0.249(10) 1 calc PR A 2
H12R H 0.8391 0.2828 -0.0222 0.116 Uiso 0.249(10) 1 calc PR A 2
Ga2 Ga 0.65454(3) -0.00699(2) 0.27901(3) 0.03224(10) Uani 1 1 d . A .
C21 C 0.7154(3) -0.0871(3) 0.3928(3) 0.0461(9) Uani 1 1 d D . .
C211 C 0.6757(6) -0.1903(4) 0.3774(4) 0.096(2) Uani 1 1 d D . .
H21A H 0.7104 -0.2286 0.4305 0.115 Uiso 1 1 calc R . .
H21B H 0.6964 -0.2146 0.3205 0.115 Uiso 1 1 calc R . .
H21C H 0.5955 -0.1928 0.3713 0.115 Uiso 1 1 calc R . .
C212 C 0.8427(5) -0.0894(5) 0.4131(4) 0.104(2) Uani 1 1 d D . .
H21D H 0.8713 -0.0263 0.4295 0.125 Uiso 1 1 calc R . .
H21E H 0.8690 -0.1112 0.3578 0.125 Uiso 1 1 calc R . .
H21F H 0.8686 -0.1322 0.4650 0.125 Uiso 1 1 calc R . .
C213 C 0.6779(5) -0.0491(5) 0.4806(3) 0.0864(18) Uani 1 1 d D . .
H21G H 0.7120 -0.0862 0.5348 0.104 Uiso 1 1 calc R . .
H21H H 0.5975 -0.0537 0.4725 0.104 Uiso 1 1 calc R . .
H21I H 0.7003 0.0166 0.4903 0.104 Uiso 1 1 calc R . .
C22 C 0.4910(3) 0.0282(3) 0.2482(3) 0.0489(10) Uani 1 1 d . . .
C221 C 0.4513(4) 0.0550(4) 0.1442(4) 0.0787(16) Uani 1 1 d . . .
H22A H 0.4654 0.0027 0.1047 0.094 Uiso 1 1 calc R . .
H22B H 0.4914 0.1107 0.1297 0.094 Uiso 1 1 calc R . .
H22C H 0.3722 0.0686 0.1328 0.094 Uiso 1 1 calc R . .
C222 C 0.4184(4) -0.0545(4) 0.2725(5) 0.0882(19) Uani 1 1 d . . .
H22D H 0.3408 -0.0353 0.2605 0.106 Uiso 1 1 calc R . .
H22E H 0.4413 -0.0710 0.3382 0.106 Uiso 1 1 calc R . .
H22F H 0.4274 -0.1090 0.2338 0.106 Uiso 1 1 calc R . .
C223 C 0.4715(4) 0.1137(4) 0.3093(4) 0.0769(15) Uani 1 1 d . . .
H22G H 0.5102 0.1686 0.2912 0.092 Uiso 1 1 calc R . .
H22H H 0.4997 0.0992 0.3749 0.092 Uiso 1 1 calc R . .
H22I H 0.3925 0.1271 0.3002 0.092 Uiso 1 1 calc R . .
N1 N 0.7908(3) -0.0306(2) 0.1355(2) 0.0391(7) Uani 1 1 d . . .
C1 C 0.8353(4) -0.0790(4) 0.0699(4) 0.0708(14) Uani 1 1 d . A .
H1A H 0.8024 -0.1383 0.0448 0.085 Uiso 1 1 calc R . .
H1B H 0.9000 -0.0539 0.0484 0.085 Uiso 1 1 calc R . .
N2 N 0.7015(2) -0.06522(19) 0.1652(2) 0.0349(6) Uani 1 1 d . A .
C2 C 0.6518(4) -0.1483(3) 0.1247(3) 0.0571(11) Uani 1 1 d . . .
H2A H 0.6337 -0.1410 0.0570 0.068 Uiso 1 1 calc R A .
H2B H 0.5843 -0.1607 0.1485 0.068 Uiso 1 1 calc R . .
H2C H 0.7030 -0.2009 0.1405 0.068 Uiso 1 1 calc R . .
N3 N 0.7517(3) 0.1084(2) 0.2760(2) 0.0419(7) Uani 1 1 d . . .
H3A H 0.7068 0.1620 0.2664 0.050 Uiso 1 1 calc R A .
H3B H 0.7989 0.1148 0.3341 0.050 Uiso 1 1 calc R . .

loop_
_atom_site_aniso_label
_atom_site_aniso_U_11
_atom_site_aniso_U_22
_atom_site_aniso_U_33
_atom_site_aniso_U_23
_atom_site_aniso_U_13
_atom_site_aniso_U_12
Ga1 0.03469(19) 0.02964(18) 0.0403(2) -0.00016(17) 0.01057(16) -0.00222(16)
C11 0.040(2) 0.057(2) 0.062(3) 0.001(2) 0.0090(19) -0.0027(19)
C111 0.047(3) 0.147(6) 0.111(5) 0.016(5) 0.027(3) -0.010(3)
C112 0.068(4) 0.113(5) 0.118(5) -0.036(4) -0.017(4) -0.011(4)
C113 0.050(3) 0.096(4) 0.149(6) 0.044(4) -0.006(3) 0.007(3)
C12 0.055(3) 0.048(2) 0.064(3) 0.018(2) 0.004(2) -0.004(2)
C121 0.106(8) 0.041(4) 0.160(10) 0.034(5) -0.013(7) -0.009(4)
C122 0.072(5) 0.082(6) 0.099(7) 0.028(5) -0.011(5) 0.011(4)
C123 0.112(7) 0.112(7) 0.062(5) 0.042(5) 0.017(5) -0.005(6)
C12A 0.13(2) 0.043(11) 0.096(17) 0.025(11) 0.032(15) 0.027(13)
C12B 0.11(2) 0.074(15) 0.066(15) 0.032(12) -0.002(14) 0.011(14)
C12C 0.086(17) 0.10(2) 0.10(2) 0.070(19) 0.028(15) 0.003(15)
Ga2 0.03626(19) 0.02954(18) 0.03291(19) -0.00143(16) 0.01166(15) 0.00080(15)
C21 0.053(2) 0.050(2) 0.037(2) 0.0062(17) 0.0103(18) 0.0047(18)
C211 0.140(6) 0.060(3) 0.081(4) 0.025(3) 0.003(4) -0.002(4)
C212 0.076(4) 0.149(6) 0.086(4) 0.056(4) 0.015(3) 0.026(4)
C213 0.104(5) 0.114(5) 0.044(3) 0.009(3) 0.022(3) 0.019(4)
C22 0.0365(19) 0.054(2) 0.057(3) 0.003(2) 0.0128(18) 0.0052(17)
C221 0.054(3) 0.104(4) 0.073(4) 0.009(3) -0.002(3) 0.016(3)
C222 0.045(3) 0.089(4) 0.135(6) 0.018(4) 0.029(3) -0.006(3)
C223 0.068(3) 0.078(4) 0.092(4) 0.000(3) 0.033(3) 0.030(3)
N1 0.0471(18) 0.0333(14) 0.0416(17) -0.0080(13) 0.0201(15) -0.0026(13)
C1 0.086(4) 0.064(3) 0.076(3) -0.022(3) 0.051(3) -0.015(3)
N2 0.0425(16) 0.0289(13) 0.0349(15) -0.0066(12) 0.0113(13) -0.0068(12)
C2 0.069(3) 0.048(2) 0.056(3) -0.011(2) 0.015(2) -0.015(2)
N3 0.0497(17) 0.0323(15) 0.0472(18) -0.0130(14) 0.0180(15) -0.0038(14)

loop_
_atom_type_symbol
_atom_type_description
_atom_type_scat_dispersion_real
_atom_type_scat_dispersion_imag
_atom_type_scat_source
C C 0.0033 0.0016 'International Tables Vol C Tables 4.2.6.8 and 6.1.1.4'
H H 0.0000 0.0000 'International Tables Vol C Tables 4.2.6.8 and 6.1.1.4'
N N 0.0061 0.0033 'International Tables Vol C Tables 4.2.6.8 and 6.1.1.4'
Ga Ga 0.2307 1.6083 'International Tables Vol C Tables 4.2.6.8 and 6.1.1.4'

loop_
_geom_angle_atom_site_label_1
_geom_angle_atom_site_label_2
_geom_angle_atom_site_label_3
_geom_angle
_geom_angle_site_symmetry_1
_geom_angle_site_symmetry_3
_geom_angle_publ_flag
N3 Ga1 C12 109.81(17) . . ?
N3 Ga1 N1 92.71(12) . . ?
C12 Ga1 N1 108.80(16) . . ?
N3 Ga1 C11 111.21(16) . . ?
C12 Ga1 C11 120.43(18) . . ?
N1 Ga1 C11 110.36(16) . . ?
C113 C11 C112 109.0(5) . . ?
C113 C11 C111 107.0(5) . . ?
C112 C11 C111 108.1(5) . . ?
C113 C11 Ga1 113.2(3) . . ?
C112 C11 Ga1 109.2(3) . . ?
C111 C11 Ga1 110.3(3) . . ?
C11 C111 H11A 109.5 . . ?
C11 C111 H11B 109.5 . . ?
H11A C111 H11B 109.5 . . ?
C11 C111 H11C 109.5 . . ?
H11A C111 H11C 109.5 . . ?
H11B C111 H11C 109.5 . . ?
C11 C112 H11D 109.5 . . ?
C11 C112 H11E 109.5 . . ?
H11D C112 H11E 109.5 . . ?
C11 C112 H11F 109.5 . . ?
H11D C112 H11F 109.5 . . ?
H11E C112 H11F 109.5 . . ?
C11 C113 H11G 109.5 . . ?
C11 C113 H11H 109.5 . . ?
H11G C113 H11H 109.5 . . ?
C11 C113 H11I 109.5 . . ?
H11G C113 H11I 109.5 . . ?
H11H C113 H11I 109.5 . . ?
C12B C12 C121 138.8(10) . . ?
C12B C12 C12C 115.2(14) . . ?
C121 C12 C12C 52.8(12) . . ?
C12B C12 C122 45.2(10) . . ?
C121 C12 C122 110.2(6) . . ?
C12C C12 C122 134.4(10) . . ?
C12B C12 C12A 106.6(14) . . ?
C121 C12 C12A 55.7(9) . . ?
C12C C12 C12A 106.6(14) . . ?
C122 C12 C12A 62.1(10) . . ?
C12B C12 C123 63.9(11) . . ?
C121 C12 C123 107.6(6) . . ?
C12C C12 C123 57.0(12) . . ?
C122 C12 C123 105.2(6) . . ?
C12A C12 C123 145.0(9) . . ?
C12B C12 Ga1 109.9(9) . . ?
C121 C12 Ga1 110.7(4) . . ?
C12C C12 Ga1 112.8(9) . . ?
C122 C12 Ga1 112.8(4) . . ?
C12A C12 Ga1 104.9(8) . . ?
C123 C12 Ga1 110.0(4) . . ?
C12 C121 H12A 109.5 . . ?
C12 C121 H12B 109.5 . . ?
C12 C121 H12C 109.5 . . ?
C12 C122 H12D 109.5 . . ?
C12 C122 H12E 109.5 . . ?
C12 C122 H12F 109.5 . . ?
C12 C123 H12G 109.5 . . ?
C12 C123 H12H 109.5 . . ?
C12 C123 H12I 109.5 . . ?
C12 C12A H12J 109.5 . . ?
C12 C12A H12K 109.5 . . ?
H12J C12A H12K 109.5 . . ?
C12 C12A H12L 109.5 . . ?
H12J C12A H12L 109.5 . . ?
H12K C12A H12L 109.5 . . ?
C12 C12B H12M 109.5 . . ?
C12 C12B H12N 109.5 . . ?
H12M C12B H12N 109.5 . . ?
C12 C12B H12O 109.5 . . ?
H12M C12B H12O 109.5 . . ?
H12N C12B H12O 109.5 . . ?
C12 C12C H12P 109.5 . . ?
C12 C12C H12Q 109.5 . . ?
H12P C12C H12Q 109.5 . . ?
C12 C12C H12R 109.5 . . ?
H12P C12C H12R 109.5 . . ?
H12Q C12C H12R 109.5 . . ?
C21 Ga2 N3 109.93(15) . . ?
C21 Ga2 N2 108.76(14) . . ?
N3 Ga2 N2 92.87(11) . . ?
C21 Ga2 C22 120.75(17) . . ?
N3 Ga2 C22 110.98(15) . . ?
N2 Ga2 C22 109.97(16) . . ?
C213 C21 C212 107.7(4) . . ?
C213 C21 C211 108.5(4) . . ?
C212 C21 C211 106.8(5) . . ?
C213 C21 Ga2 111.2(3) . . ?
C212 C21 Ga2 111.9(3) . . ?
C211 C21 Ga2 110.7(3) . . ?
C21 C211 H21A 109.5 . . ?
C21 C211 H21B 109.5 . . ?
H21A C211 H21B 109.5 . . ?
C21 C211 H21C 109.5 . . ?
H21A C211 H21C 109.5 . . ?
H21B C211 H21C 109.5 . . ?
C21 C212 H21D 109.5 . . ?
C21 C212 H21E 109.5 . . ?
H21D C212 H21E 109.5 . . ?
C21 C212 H21F 109.5 . . ?
H21D C212 H21F 109.5 . . ?
H21E C212 H21F 109.5 . . ?
C21 C213 H21G 109.5 . . ?
C21 C213 H21H 109.5 . . ?
H21G C213 H21H 109.5 . . ?
C21 C213 H21I 109.5 . . ?
H21G C213 H21I 109.5 . . ?
H21H C213 H21I 109.5 . . ?
C221 C22 C223 108.4(4) . . ?
C221 C22 C222 108.7(4) . . ?
C223 C22 C222 107.5(4) . . ?
C221 C22 Ga2 112.9(3) . . ?
C223 C22 Ga2 108.6(3) . . ?
C222 C22 Ga2 110.5(3) . . ?
C22 C221 H22A 109.5 . . ?
C22 C221 H22B 109.5 . . ?
H22A C221 H22B 109.5 . . ?
C22 C221 H22C 109.5 . . ?
H22A C221 H22C 109.5 . . ?
H22B C221 H22C 109.5 . . ?
C22 C222 H22D 109.5 . . ?
C22 C222 H22E 109.5 . . ?
H22D C222 H22E 109.5 . . ?
C22 C222 H22F 109.5 . . ?
H22D C222 H22F 109.5 . . ?
H22E C222 H22F 109.5 . . ?
C22 C223 H22G 109.5 . . ?
C22 C223 H22H 109.5 . . ?
H22G C223 H22H 109.5 . . ?
C22 C223 H22I 109.5 . . ?
H22G C223 H22I 109.5 . . ?
H22H C223 H22I 109.5 . . ?
N2 N1 C1 120.0(3) . . ?
N2 N1 Ga1 119.1(2) . . ?
C1 N1 Ga1 120.3(3) . . ?
N1 C1 H1A 120.0 . . ?
N1 C1 H1B 120.0 . . ?
H1A C1 H1B 120.0 . . ?
N1 N2 C2 119.1(3) . . ?
N1 N2 Ga2 119.3(2) . . ?
C2 N2 Ga2 121.0(3) . . ?
N2 C2 H2A 109.5 . . ?
N2 C2 H2B 109.5 . . ?
H2A C2 H2B 109.5 . . ?
N2 C2 H2C 109.5 . . ?
H2A C2 H2C 109.5 . . ?
H2B C2 H2C 109.5 . . ?
Ga1 N3 Ga2 113.22(13) . . ?
Ga1 N3 H3A 108.9 . . ?
Ga2 N3 H3A 108.9 . . ?
Ga1 N3 H3B 108.9 . . ?
Ga2 N3 H3B 108.9 . . ?
H3A N3 H3B 107.7 . . ?

loop_
_geom_bond_atom_site_label_1
_geom_bond_atom_site_label_2
_geom_bond_distance
_geom_bond_site_symmetry_2
_geom_bond_publ_flag
Ga1 N3 2.001(3) . ?
Ga1 C12 2.007(4) . ?
Ga1 N1 2.010(3) . ?
Ga1 C11 2.013(4) . ?
C11 C113 1.505(7) . ?
C11 C112 1.516(7) . ?
C11 C111 1.526(7) . ?
C111 H11A 0.9599 . ?
C111 H11B 0.9599 . ?
C111 H11C 0.9599 . ?
C112 H11D 0.9599 . ?
C112 H11E 0.9599 . ?
C112 H11F 0.9599 . ?
C113 H11G 0.9599 . ?
C113 H11H 0.9599 . ?
C113 H11I 0.9599 . ?
C12 C12B 1.473(15) . ?
C12 C121 1.493(8) . ?
C12 C12C 1.491(14) . ?
C12 C122 1.507(9) . ?
C12 C12A 1.577(14) . ?
C12 C123 1.581(10) . ?
C121 H12A 0.9599 . ?
C121 H12B 0.9599 . ?
C121 H12C 0.9599 . ?
C122 H12D 0.9599 . ?
C122 H12E 0.9599 . ?
C122 H12F 0.9599 . ?
C123 H12G 0.9599 . ?
C123 H12H 0.9599 . ?
C123 H12I 0.9599 . ?
C12A H12J 0.9599 . ?
C12A H12K 0.9599 . ?
C12A H12L 0.9599 . ?
C12B H12M 0.9599 . ?
C12B H12N 0.9599 . ?
C12B H12O 0.9599 . ?
C12C H12P 0.9599 . ?
C12C H12Q 0.9599 . ?
C12C H12R 0.9599 . ?
Ga2 C21 2.001(4) . ?
Ga2 N3 2.001(3) . ?
Ga2 N2 2.002(3) . ?
Ga2 C22 2.007(4) . ?
C21 C213 1.514(6) . ?
C21 C212 1.515(7) . ?
C21 C211 1.522(6) . ?
C211 H21A 0.9599 . ?
C211 H21B 0.9599 . ?
C211 H21C 0.9599 . ?
C212 H21D 0.9599 . ?
C212 H21E 0.9599 . ?
C212 H21F 0.9599 . ?
C213 H21G 0.9599 . ?
C213 H21H 0.9599 . ?
C213 H21I 0.9599 . ?
C22 C221 1.525(7) . ?
C22 C223 1.526(6) . ?
C22 C222 1.531(6) . ?
C221 H22A 0.9599 . ?
C221 H22B 0.9599 . ?
C221 H22C 0.9599 . ?
C222 H22D 0.9599 . ?
C222 H22E 0.9599 . ?
C222 H22F 0.9599 . ?
C223 H22G 0.9599 . ?
C223 H22H 0.9599 . ?
C223 H22I 0.9599 . ?
N1 N2 1.326(4) . ?
N1 C1 1.352(5) . ?
C1 H1A 0.9600 . ?
C1 H1B 0.9600 . ?
N2 C2 1.383(5) . ?
C2 H2A 0.9599 . ?
C2 H2B 0.9599 . ?
C2 H2C 0.9599 . ?
N3 H3A 0.9200 . ?
N3 H3B 0.9200 . ?

loop_
_geom_torsion_atom_site_label_1
_geom_torsion_atom_site_label_2
_geom_torsion_atom_site_label_3
_geom_torsion_atom_site_label_4
_geom_torsion
_geom_torsion_site_symmetry_1
_geom_torsion_site_symmetry_2
_geom_torsion_site_symmetry_3
_geom_torsion_site_symmetry_4
_geom_torsion_publ_flag
N3 Ga1 C11 C113 69.1(4) . . . . ?
C12 Ga1 C11 C113 -160.4(4) . . . . ?
N1 Ga1 C11 C113 -32.3(5) . . . . ?
N3 Ga1 C11 C112 -52.4(4) . . . . ?
C12 Ga1 C11 C112 78.1(4) . . . . ?
N1 Ga1 C11 C112 -153.9(4) . . . . ?
N3 Ga1 C11 C111 -171.0(4) . . . . ?
C12 Ga1 C11 C111 -40.5(4) . . . . ?
N1 Ga1 C11 C111 87.6(4) . . . . ?
N3 Ga1 C12 C12B -88.9(13) . . . . ?
N1 Ga1 C12 C12B 11.2(13) . . . . ?
C11 Ga1 C12 C12B 140.0(13) . . . . ?
N3 Ga1 C12 C121 83.7(6) . . . . ?
N1 Ga1 C12 C121 -176.1(6) . . . . ?
C11 Ga1 C12 C121 -47.4(6) . . . . ?
N3 Ga1 C12 C12C 141.0(14) . . . . ?
N1 Ga1 C12 C12C -118.9(14) . . . . ?
C11 Ga1 C12 C12C 9.8(15) . . . . ?
N3 Ga1 C12 C122 -40.3(6) . . . . ?
N1 Ga1 C12 C122 59.8(6) . . . . ?
C11 Ga1 C12 C122 -171.4(5) . . . . ?
N3 Ga1 C12 C12A 25.3(11) . . . . ?
N1 Ga1 C12 C12A 125.4(11) . . . . ?
C11 Ga1 C12 C12A -105.8(11) . . . . ?
N3 Ga1 C12 C123 -157.4(4) . . . . ?
N1 Ga1 C12 C123 -57.3(5) . . . . ?
C11 Ga1 C12 C123 71.4(5) . . . . ?
N3 Ga2 C21 C213 82.4(4) . . . . ?
N2 Ga2 C21 C213 -177.3(3) . . . . ?
C22 Ga2 C21 C213 -48.9(4) . . . . ?
N3 Ga2 C21 C212 -38.1(4) . . . . ?
N2 Ga2 C21 C212 62.3(4) . . . . ?
C22 Ga2 C21 C212 -169.3(4) . . . . ?
N3 Ga2 C21 C211 -157.0(3) . . . . ?
N2 Ga2 C21 C211 -56.7(4) . . . . ?
C22 Ga2 C21 C211 71.8(4) . . . . ?
C21 Ga2 C22 C221 -158.3(3) . . . . ?
N3 Ga2 C22 C221 70.9(4) . . . . ?
N2 Ga2 C22 C221 -30.4(4) . . . . ?
C21 Ga2 C22 C223 81.4(4) . . . . ?
N3 Ga2 C22 C223 -49.3(4) . . . . ?
N2 Ga2 C22 C223 -150.7(3) . . . . ?
C21 Ga2 C22 C222 -36.3(4) . . . . ?
N3 Ga2 C22 C222 -167.1(3) . . . . ?
N2 Ga2 C22 C222 91.6(4) . . . . ?
N3 Ga1 N1 N2 14.5(3) . . . . ?
C12 Ga1 N1 N2 -97.5(3) . . . . ?
C11 Ga1 N1 N2 128.4(3) . . . . ?
N3 Ga1 N1 C1 -174.2(4) . . . . ?
C12 Ga1 N1 C1 73.8(4) . . . . ?
C11 Ga1 N1 C1 -60.4(4) . . . . ?
C1 N1 N2 C2 -3.2(6) . . . . ?
Ga1 N1 N2 C2 168.0(3) . . . . ?
C1 N1 N2 Ga2 168.4(3) . . . . ?
Ga1 N1 N2 Ga2 -20.3(4) . . . . ?
C21 Ga2 N2 N1 -97.8(3) . . . . ?
N3 Ga2 N2 N1 14.4(3) . . . . ?
C22 Ga2 N2 N1 127.9(3) . . . . ?
C21 Ga2 N2 C2 73.7(3) . . . . ?
N3 Ga2 N2 C2 -174.2(3) . . . . ?
C22 Ga2 N2 C2 -60.6(3) . . . . ?
C12 Ga1 N3 Ga2 107.42(19) . . . . ?
N1 Ga1 N3 Ga2 -3.69(18) . . . . ?
C11 Ga1 N3 Ga2 -116.76(19) . . . . ?
C21 Ga2 N3 Ga1 107.81(19) . . . . ?
N2 Ga2 N3 Ga1 -3.33(17) . . . . ?
C22 Ga2 N3 Ga1 -116.01(19) . . . . ?
